data_4321207
loop_
_publ_author_name
'F. Albert Cotton'
'Carlos A. Murillo'
'Hong-Cai Zhou'

_publ_section_title
;
 A Dichromium(II,II) Compound with a Strong Antiferromagnetic Coupling but
 Little or No Cr-Cr Bonding
;
_journal_name_full 'Inorganic Chemistry'
_journal_page_first 3728
_journal_page_last 3730
_journal_paper_doi 10.1021/ic0002115
_journal_volume 39
_journal_year 2000
_chemical_compound_source synthesis
_chemical_formula_analytical 'not measured'
_chemical_formula_moiety 'Cr2 (C7 H5 N2)4 Cl2 Li2 (C3 H7 N O)6'
_chemical_formula_structural '[Li2(DMF)6][Cr2(azin)4Cl2]'
_chemical_formula_sum 'C46 H62 Cl2 Cr2 Li2 N14 O6'
_chemical_formula_weight 1095.88
_chemical_melting_point ?
_chemical_name_systematic
;
 Tetrakis(7-azaindolato)dichlorodichromium(II)
;
_space_group_IT_number 2
_symmetry_cell_setting triclinic
_symmetry_space_group_name_Hall '-P 1'
_symmetry_space_group_name_H-M 'P -1'
_atom_sites_solution_hydrogens geom
_atom_sites_solution_primary direct
_atom_sites_solution_secondary difmap
_audit_creation_method SHELXL
_cell_angle_alpha 85.986(8)
_cell_angle_beta 71.872(8)
_cell_angle_gamma 69.619(8)
_cell_formula_units_Z 1
_cell_length_a 10.7581(14)
_cell_length_b 11.2636(12)
_cell_length_c 12.3578(13)
_cell_measurement_reflns_used 207
_cell_measurement_temperature 213(2)
_cell_measurement_theta_max 20.8
_cell_measurement_theta_min 9.05
_cell_volume 1332.8(3)
_computing_cell_refinement 'MADNES (Enraf-Nonius, 1989)'
_computing_data_collection 'MADNES (Enraf-Nonius, 1989)'
_computing_data_reduction 'PROCOR (Kabsch, 1988)'
_computing_molecular_graphics 'SHELXTL V.5 (Siemens, 1994)'
_computing_publication_material CIFTAB
_computing_structure_refinement 'SHELXL-93 (Sheldrick, 1993)'
_computing_structure_solution 'SHELXTL V.5 (Siemens, 1994)'
_diffrn_ambient_temperature 213(2)
_diffrn_measurement_device 'Nonius FAST area detector'
_diffrn_measurement_method 'Ellipsoid-mask fitting'
_diffrn_radiation_monochromator graphite
_diffrn_radiation_source 'fine-focus sealed tube'
_diffrn_radiation_type MoK\a
_diffrn_radiation_wavelength 0.71073
_diffrn_reflns_av_R_equivalents 0.0340
_diffrn_reflns_av_sigmaI/netI 0.0303
_diffrn_reflns_limit_h_max 11
_diffrn_reflns_limit_h_min -11
_diffrn_reflns_limit_k_max 12
_diffrn_reflns_limit_k_min -12
_diffrn_reflns_limit_l_max 13
_diffrn_reflns_limit_l_min -13
_diffrn_reflns_number 6629
_diffrn_reflns_theta_max 22.49
_diffrn_reflns_theta_min 2.29
_diffrn_standards_decay_% none
_diffrn_standards_interval_count none
_diffrn_standards_interval_time none
_diffrn_standards_number 'none (area detector data)'
_exptl_absorpt_coefficient_mu 0.567
_exptl_absorpt_correction_T_max 0.905
_exptl_absorpt_correction_T_min 0.683
_exptl_absorpt_correction_type multi-scan
_exptl_crystal_colour red
_exptl_crystal_density_diffrn 1.365
_exptl_crystal_density_meas ?
_exptl_crystal_density_method none
_exptl_crystal_description plate
_exptl_crystal_F_000 572
_exptl_crystal_size_max 0.48
_exptl_crystal_size_mid 0.38
_exptl_crystal_size_min 0.18
_refine_diff_density_max 0.706
_refine_diff_density_min -0.414
_refine_diff_density_rms 0.076
_refine_ls_extinction_method none
_refine_ls_goodness_of_fit_all 1.062
_refine_ls_goodness_of_fit_obs 1.076
_refine_ls_hydrogen_treatment mixed
_refine_ls_matrix_type full
_refine_ls_number_parameters 287
_refine_ls_number_reflns 3327
_refine_ls_number_restraints 147
_refine_ls_restrained_S_all 1.060
_refine_ls_restrained_S_obs 1.060
_refine_ls_R_factor_all 0.0672
_refine_ls_R_factor_obs 0.0622
_refine_ls_shift/esd_max 0.502
_refine_ls_shift/esd_mean 0.017
_refine_ls_structure_factor_coef Fsqd
_refine_ls_weighting_details 'w=1/[\s^2^(Fo^2^)+(0.0887P)^2^+2.7652P] where P=(Fo^2^+2Fc^2^)/3'
_refine_ls_weighting_scheme calc
_refine_ls_wR_factor_all 0.1694
_refine_ls_wR_factor_obs 0.1619
_reflns_number_observed 3061
_reflns_number_total 3344
_reflns_observed_criterion >2sigma(I)
_cod_data_source_file ic0002115.cif
_cod_data_source_block IC0002115
_cod_depositor_comments
;
The following automatic conversions were performed:

'_chemical_melting_point' value 'not measured' was changed to '?' -
the value is undefined or not given.

Automatic conversion script
Id: cif_fix_values 1646 2011-03-28 12:23:43Z adriana 

The following automatic conversions were performed:

'_exptl_crystal_density_meas' value 'none' was changed to '?' - the
value is perceived as not measured.

Automatic conversion script
Id: cif_fix_values 3008 2015-01-20 13:52:24Z robertas 

The following automatic conversions were performed:

'_refine_ls_weighting_scheme' value 'calc
w=1/[\s^2^(Fo^2^)+(0.0887P)^2^+2.7652P] where P=(Fo^2^+2Fc^2^)/3' was
changed to 'calc'. New tag '_refine_ls_weighting_details' was
created. The value of the new tag was set to
'w=1/[\s^2^(Fo^2^)+(0.0887P)^2^+2.7652P] where P=(Fo^2^+2Fc^2^)/3'.

Automatic conversion script
Id: cif_fix_values 3143 2015-03-26 13:38:13Z robertas 
;
_cod_database_code 4321207

loop_
_symmetry_equiv_pos_as_xyz
'x, y, z'
'-x, -y, -z'

loop_
_atom_site_aniso_label
_atom_site_aniso_U_11
_atom_site_aniso_U_22
_atom_site_aniso_U_33
_atom_site_aniso_U_23
_atom_site_aniso_U_13
_atom_site_aniso_U_12
Cr1 0.0217(4) 0.0247(4) 0.0331(4) -0.0055(3) -0.0045(3) -0.0054(3)
Cl1 0.0444(7) 0.0653(8) 0.0599(8) -0.0227(6) -0.0190(6) -0.0160(6)
Li1 0.045(4) 0.043(4) 0.046(4) -0.003(3) -0.012(3) -0.010(3)
O1S 0.100(3) 0.079(3) 0.087(3) -0.010(2) -0.025(2) -0.050(3)
O2S 0.045(2) 0.055(2) 0.064(2) -0.015(2) -0.008(2) -0.005(2)
O3S 0.049(2) 0.053(2) 0.034(2) 0.0006(14) -0.0084(14) -0.0118(15)
N1S 0.056(3) 0.075(3) 0.045(2) -0.019(2) -0.003(2) -0.028(2)
N2S 0.030(2) 0.044(2) 0.051(2) -0.006(2) -0.007(2) -0.006(2)
N3S 0.044(2) 0.035(2) 0.031(2) -0.0036(15) -0.009(2) -0.007(2)
C1S 0.057(4) 0.070(4) 0.055(3) -0.015(3) -0.009(3) -0.026(3)
C2S 0.065(5) 0.151(8) 0.119(6) -0.062(6) 0.020(4) -0.031(5)
C3S 0.125(6) 0.101(5) 0.066(4) 0.015(4) -0.036(4) -0.058(5)
C4S 0.033(3) 0.048(3) 0.051(3) -0.004(2) -0.008(2) -0.009(2)
C5S 0.046(3) 0.046(3) 0.066(3) -0.009(2) -0.002(2) -0.012(2)
C6S 0.058(4) 0.070(4) 0.076(4) -0.008(3) -0.030(3) -0.005(3)
C7S 0.045(3) 0.038(3) 0.047(3) 0.000(2) -0.014(2) -0.013(2)
C8S 0.053(3) 0.059(3) 0.051(3) -0.002(2) -0.009(2) -0.023(2)
C9S 0.071(4) 0.073(4) 0.039(3) -0.005(2) -0.016(3) -0.018(3)

loop_
_atom_site_label
_atom_site_type_symbol
_atom_site_fract_x
_atom_site_fract_y
_atom_site_fract_z
_atom_site_U_iso_or_equiv
_atom_site_thermal_displace_type
_atom_site_occupancy
_atom_site_calc_flag
_atom_site_refinement_flags
_atom_site_disorder_group
Cr1 Cr 0.04186(6) 0.04486(5) 0.07517(5) 0.0278(3) Uani 1 d D .
Cl1 Cl 0.11682(13) 0.13521(12) 0.22332(11) 0.0553(4) Uani 1 d . .
N1 N -0.0656(12) -0.0632(10) 0.1885(7) 0.0278(5) Uiso 0.456(3) d PDU 1
N2 N -0.1389(11) -0.1331(9) 0.0488(7) 0.0278(5) Uiso 0.456(3) d PDU 1
C1 C -0.0760(17) -0.0781(14) 0.3052(12) 0.0396(7) Uiso 0.456(3) d PDU 1
H1A H -0.0295(17) -0.0351(14) 0.3316(12) 0.047 Uiso 0.456(3) calc PR 1
C2 C -0.1308(13) -0.1331(11) 0.3737(11) 0.0396(7) Uiso 0.456(3) d PDU 1
H2A H -0.1260(13) -0.1320(11) 0.4483(11) 0.047 Uiso 0.456(3) calc PR 1
C3 C -0.2115(10) -0.2078(9) 0.3451(8) 0.0396(7) Uiso 0.456(3) d PDU 1
H3A H -0.2598(10) -0.2524(9) 0.3989(8) 0.047 Uiso 0.456(3) calc PR 1
C4 C -0.2061(10) -0.2031(9) 0.2302(7) 0.0396(7) Uiso 0.456(3) d PDU 1
C5 C -0.2531(13) -0.2694(11) 0.1758(9) 0.0396(7) Uiso 0.456(3) d PDU 1
H5A H -0.2936(13) -0.3320(11) 0.2008(9) 0.047 Uiso 0.456(3) calc PR 1
C6 C -0.2162(14) -0.2043(12) 0.0492(9) 0.0396(7) Uiso 0.456(3) d PDU 1
H6A H -0.2453(14) -0.2158(12) -0.0123(9) 0.047 Uiso 0.456(3) calc PR 1
C7 C -0.1321(17) -0.1299(14) 0.1593(10) 0.0385(7) Uiso 0.456(3) d PDU 1
N11 N -0.2160(12) 0.1237(10) -0.0319(11) 0.0278(5) Uiso 0.456(3) d PDU 1
N12 N -0.1463(11) 0.1962(10) 0.1118(9) 0.0278(5) Uiso 0.456(3) d PDU 1
C11 C -0.3353(13) 0.1648(10) -0.0594(10) 0.0385(7) Uiso 0.456(3) d PDU 1
H11A H -0.3224(13) 0.1119(10) -0.1204(10) 0.046 Uiso 0.456(3) calc PR 1
C12 C -0.4521(10) 0.2412(9) -0.0385(8) 0.0385(7) Uiso 0.456(3) d PDU 1
H12A H -0.5202(10) 0.2398(9) -0.0705(8) 0.046 Uiso 0.456(3) calc PR 1
C13 C -0.4686(10) 0.3316(9) 0.0409(8) 0.0385(7) Uiso 0.456(3) d PDU 1
H13A H -0.5503(10) 0.4030(9) 0.0629(8) 0.046 Uiso 0.456(3) calc PR 1
C14 C -0.3604(11) 0.3132(11) 0.0870(10) 0.0385(7) Uiso 0.456(3) d PDU 1
C15 C -0.3363(11) 0.3781(9) 0.1681(8) 0.0385(7) Uiso 0.456(3) d PDU 1
H15A H -0.3958(11) 0.4578(9) 0.2031(8) 0.046 Uiso 0.456(3) calc PR 1
C16 C -0.1849(10) 0.2913(9) 0.1928(8) 0.0278(5) Uiso 0.456(3) d PDU 1
H16A H -0.1416(10) 0.3036(9) 0.2443(8) 0.033 Uiso 0.456(3) calc PR 1
C17 C -0.2350(12) 0.2072(11) 0.0575(11) 0.0278(5) Uiso 0.456(3) d PDU 1
N1' N -0.1342(9) -0.1385(7) 0.0728(6) 0.0278(5) Uiso 0.544(3) d PDU 2
N2' N -0.0558(10) -0.0530(8) 0.1992(6) 0.0278(5) Uiso 0.544(3) d PDU 2
C1' C -0.2076(12) -0.2165(10) 0.0727(8) 0.0396(7) Uiso 0.544(3) d PDU 2
H1'A H -0.2105(12) -0.2352(10) 0.0008(8) 0.047 Uiso 0.544(3) calc PR 2
C2' C -0.2673(11) -0.2631(9) 0.1491(7) 0.0396(7) Uiso 0.544(3) d PDU 2
H2'A H -0.3277(11) -0.3015(9) 0.1385(7) 0.047 Uiso 0.544(3) calc PR 2
C3' C -0.2475(8) -0.2618(7) 0.2663(6) 0.0396(7) Uiso 0.544(3) d PDU 2
H3'A H -0.2810(8) -0.3092(7) 0.3268(6) 0.047 Uiso 0.544(3) calc PR 2
C4' C -0.1765(8) -0.1851(7) 0.2739(7) 0.0396(7) Uiso 0.544(3) d PDU 2
C5' C -0.1485(11) -0.1536(9) 0.3675(9) 0.0396(7) Uiso 0.544(3) d PDU 2
H5'A H -0.1721(11) -0.1784(9) 0.4433(9) 0.047 Uiso 0.544(3) calc PR 2
C6' C -0.0627(14) -0.0607(11) 0.3077(10) 0.0396(7) Uiso 0.544(3) d PDU 2
H6'A H -0.0241(14) -0.0190(11) 0.3445(10) 0.047 Uiso 0.544(3) calc PR 2
C7' C -0.1226(14) -0.1245(12) 0.1743(8) 0.0385(7) Uiso 0.544(3) d PDU 2
N11' N -0.1456(9) 0.1985(9) 0.0979(8) 0.0278(5) Uiso 0.544(3) d PDU 2
N12' N -0.2239(11) 0.1098(8) -0.0259(9) 0.0278(5) Uiso 0.544(3) d PDU 2
C11' C -0.2026(9) 0.3036(8) 0.1677(6) 0.0278(5) Uiso 0.544(3) d PDU 2
H11B H -0.1344(9) 0.3093(8) 0.1976(6) 0.033 Uiso 0.544(3) calc PR 2
C12' C -0.3094(8) 0.3942(7) 0.2067(7) 0.0385(7) Uiso 0.544(3) d PDU 2
H12B H -0.3249(8) 0.4510(7) 0.2657(7) 0.046 Uiso 0.544(3) calc PR 2
C13' C -0.4044(9) 0.3997(7) 0.1496(6) 0.0385(7) Uiso 0.544(3) d PDU 2
H13B H -0.4896(9) 0.4675(7) 0.1653(6) 0.046 Uiso 0.544(3) calc PR 2
C14' C -0.3727(10) 0.3044(9) 0.0691(9) 0.0385(7) Uiso 0.544(3) d PDU 2
C15' C -0.4329(9) 0.2737(8) -0.0040(7) 0.0385(7) Uiso 0.544(3) d PDU 2
H15B H -0.5182(9) 0.3246(8) -0.0144(7) 0.046 Uiso 0.544(3) calc PR 2
C16' C -0.3340(11) 0.1359(8) -0.0695(9) 0.0385(7) Uiso 0.544(3) d PDU 2
H16B H -0.3480(11) 0.0885(8) -0.1214(9) 0.046 Uiso 0.544(3) calc PR 2
C17' C -0.2446(10) 0.2013(9) 0.0439(9) 0.0278(5) Uiso 0.544(3) d PDU 2
Li1 Li -1.1410(8) 1.5215(7) 1.5169(6) 0.047(2) Uani 1 d . .
O1S O -1.1999(5) 1.3978(4) 1.4704(4) 0.0837(13) Uani 1 d . .
O2S O -1.2983(3) 1.6626(3) 1.5874(3) 0.0591(9) Uani 1 d . .
O3S O -0.9822(3) 1.5242(3) 1.3875(2) 0.0480(8) Uani 1 d . .
N1S N -1.2797(5) 1.2468(4) 1.5591(3) 0.0591(12) Uani 1 d . .
N2S N -1.4503(4) 1.8415(3) 1.6881(3) 0.0446(9) Uani 1 d . .
N3S N -0.8933(4) 1.5401(3) 1.1983(3) 0.0391(9) Uani 1 d . .
C1S C -1.1854(6) 1.2871(6) 1.4886(5) 0.0606(14) Uani 1 d . .
C2S C -1.4118(7) 1.3356(9) 1.6232(7) 0.122(3) Uani 1 d . .
H2SA H -1.4689(7) 1.2899(9) 1.6708(7) 0.183 Uiso 1 calc R .
H2SB H -1.4588(7) 1.3859(9) 1.5711(7) 0.183 Uiso 1 calc R .
H2SC H -1.3970(7) 1.3910(9) 1.6708(7) 0.183 Uiso 1 calc R .
C3S C -1.2521(8) 1.1143(7) 1.5818(6) 0.091(2) Uani 1 d . .
H3SA H -1.3344(8) 1.1035(7) 1.6359(6) 0.136 Uiso 1 calc R .
H3SB H -1.1751(8) 1.0837(7) 1.6135(6) 0.136 Uiso 1 calc R .
H3SC H -1.2282(8) 1.0666(7) 1.5115(6) 0.136 Uiso 1 calc R .
C4S C -1.3328(5) 1.7453(5) 1.6614(4) 0.0463(12) Uani 1 d . .
C5S C -1.4857(5) 1.9338(5) 1.7783(4) 0.0569(13) Uani 1 d . .
H5SA H -1.5764(5) 1.9971(5) 1.7847(4) 0.085 Uiso 1 calc R .
H5SB H -1.4162(5) 1.9746(5) 1.7609(4) 0.085 Uiso 1 calc R .
H5SC H -1.4884(5) 1.8918(5) 1.8498(4) 0.085 Uiso 1 calc R .
C6S C -1.5556(6) 1.8538(6) 1.6333(5) 0.070(2) Uani 1 d . .
H6SA H -1.6351(6) 1.9300(6) 1.6631(5) 0.105 Uiso 1 calc R .
H6SB H -1.5851(6) 1.7805(6) 1.6484(5) 0.105 Uiso 1 calc R .
H6SC H -1.5169(6) 1.8590(6) 1.5517(5) 0.105 Uiso 1 calc R .
C7S C -0.9720(5) 1.5042(4) 1.2872(4) 0.0437(11) Uani 1 d . .
C8S C -0.8123(5) 1.6148(5) 1.2124(4) 0.0546(13) Uani 1 d . .
H8SA H -0.7596(5) 1.6335(5) 1.1381(4) 0.082 Uiso 1 calc R .
H8SB H -0.7487(5) 1.5672(5) 1.2538(4) 0.082 Uiso 1 calc R .
H8SC H -0.8747(5) 1.6934(5) 1.2547(4) 0.082 Uiso 1 calc R .
C9S C -0.8909(6) 1.5192(5) 1.0828(4) 0.0627(14) Uani 1 d . .
H9SA H -0.8253(6) 1.5531(5) 1.0295(4) 0.094 Uiso 1 calc R .
H9SB H -0.9831(6) 1.5616(5) 1.0755(4) 0.094 Uiso 1 calc R .
H9SC H -0.8625(6) 1.4290(5) 1.0664(4) 0.094 Uiso 1 calc R .
H7 H -1.0149(53) 1.4575(47) 1.2707(41) 0.050(14) Uiso 1 d . .
H4 H -1.2785(54) 1.7466(45) 1.7057(42) 0.051(14) Uiso 1 d . .
H1 H -1.1000(65) 1.2157(57) 1.4544(50) 0.078(18) Uiso 1 d . .

loop_
_atom_type_symbol
_atom_type_description
_atom_type_scat_dispersion_real
_atom_type_scat_dispersion_imag
_atom_type_scat_source
C C 0.0033 0.0016 'International Tables Vol C Tables 4.2.6.8 and 6.1.1.4'
H H 0.0000 0.0000 'International Tables Vol C Tables 4.2.6.8 and 6.1.1.4'
N N 0.0061 0.0033 'International Tables Vol C Tables 4.2.6.8 and 6.1.1.4'
Cr Cr 0.3209 0.6236 'International Tables Vol C Tables 4.2.6.8 and 6.1.1.4'
Cl Cl 0.1484 0.1585 'International Tables Vol C Tables 4.2.6.8 and 6.1.1.4'
O O 0.0106 0.0060 'International Tables Vol C Tables 4.2.6.8 and 6.1.1.4'
Li Li -0.0003 0.0001 'International Tables Vol C Tables 4.2.6.8 and 6.1.1.4'

loop_
_geom_angle_atom_site_label_1
_geom_angle_atom_site_label_2
_geom_angle_atom_site_label_3
_geom_angle
_geom_angle_site_symmetry_1
_geom_angle_site_symmetry_3
_geom_angle_publ_flag
N2' Cr1 N12' 92.6(4) . 2 ?
N2 Cr1 N12 93.2(5) 2 . ?
N2' Cr1 N11' 91.4(4) . . ?
N12' Cr1 N11' 170.4(3) 2 . ?
N2 Cr1 N11 90.7(4) 2 2 ?
N12 Cr1 N11 171.5(4) . 2 ?
N2 Cr1 N1 171.6(3) 2 . ?
N12 Cr1 N1 88.0(5) . . ?
N11 Cr1 N1 87.0(4) 2 . ?
N2' Cr1 N1' 171.8(2) . 2 ?
N12' Cr1 N1' 87.3(3) 2 2 ?
N11' Cr1 N1' 87.5(4) . 2 ?
N2 Cr1 Cl1 90.8(2) 2 . ?
N2' Cr1 Cl1 91.0(2) . . ?
N12' Cr1 Cl1 94.3(3) 2 . ?
N12 Cr1 Cl1 91.0(3) . . ?
N11' Cr1 Cl1 94.4(3) . . ?
N11 Cr1 Cl1 96.5(3) 2 . ?
N1 Cr1 Cl1 97.5(2) . . ?
N1' Cr1 Cl1 97.2(2) 2 . ?
N2 Cr1 Cr1 89.7(2) 2 2 ?
N2' Cr1 Cr1 88.6(2) . 2 ?
N12' Cr1 Cr1 87.0(3) 2 2 ?
N12 Cr1 Cr1 87.7(3) . 2 ?
N11' Cr1 Cr1 84.4(3) . 2 ?
N11 Cr1 Cr1 84.8(3) 2 2 ?
N1 Cr1 Cr1 82.0(2) . 2 ?
N1' Cr1 Cr1 83.3(2) 2 2 ?
Cl1 Cr1 Cr1 178.62(4) . 2 ?
C7 N1 C1 109.2(8) . . ?
C7 N1 Cr1 124.8(7) . . ?
C1 N1 Cr1 125.9(7) . . ?
C6 N2 C7 106.8(8) . . ?
C6 N2 Cr1 131.7(6) . 2 ?
C7 N2 Cr1 121.5(7) . 2 ?
C2 C1 N1 131.9(11) . . ?
C1 C2 C3 120.7(11) . . ?
C4 C3 C2 112.9(8) . . ?
C5 C4 C3 127.3(9) . . ?
C5 C4 C7 114.9(9) . . ?
C3 C4 C7 117.5(9) . . ?
C4 C5 C6 97.2(9) . . ?
N2 C6 C5 109.7(8) . . ?
N1 C7 N2 121.9(8) . . ?
N1 C7 C4 127.8(10) . . ?
N2 C7 C4 110.3(9) . . ?
C11 N11 C17 106.3(9) . . ?
C11 N11 Cr1 132.2(9) . 2 ?
C17 N11 Cr1 120.4(8) . 2 ?
C17 N12 C16 115.5(8) . . ?
C17 N12 Cr1 121.1(8) . . ?
C16 N12 Cr1 123.4(7) . . ?
C12 C11 N11 146.3(11) . . ?
C11 C12 C13 108.5(10) . . ?
C12 C13 C14 118.1(9) . . ?
C13 C14 C15 136.0(10) . . ?
C13 C14 C17 123.5(9) . . ?
C15 C14 C17 100.5(9) . . ?
C14 C15 C16 110.0(8) . . ?
N12 C16 C15 96.1(7) . . ?
N12 C17 C14 117.7(9) . . ?
N12 C17 N11 125.6(9) . . ?
C14 C17 N11 116.7(10) . . ?
C7' N1' C1' 112.9(7) . . ?
C7' N1' Cr1 121.6(6) . 2 ?
C1' N1' Cr1 125.6(5) . 2 ?
C6' N2' C7' 110.1(7) . . ?
C6' N2' Cr1 128.9(6) . . ?
C7' N2' Cr1 121.0(6) . . ?
C2' C1' N1' 129.4(9) . . ?
C1' C2' C3' 120.3(9) . . ?
C4' C3' C2' 113.1(7) . . ?
C3' C4' C5' 129.2(8) . . ?
C3' C4' C7' 118.5(8) . . ?
C5' C4' C7' 112.3(7) . . ?
C4' C5' C6' 98.9(8) . . ?
N2' C6' C5' 109.1(8) . . ?
N1' C7' N2' 125.6(7) . . ?
N1' C7' C4' 124.8(9) . . ?
N2' C7' C4' 109.5(8) . . ?
C11' N11' C17' 106.5(6) . . ?
C11' N11' Cr1 130.8(7) . . ?
C17' N11' Cr1 122.5(7) . . ?
C17' N12' C16' 111.1(8) . . ?
C17' N12' Cr1 123.8(8) . 2 ?
C16' N12' Cr1 124.9(7) . 2 ?
C12' C11' N11' 143.8(9) . . ?
C11' C12' C13' 109.1(8) . . ?
C12' C13' C14' 119.8(8) . . ?
C15' C14' C13' 138.5(9) . . ?
C15' C14' C17' 100.5(7) . . ?
C13' C14' C17' 121.0(8) . . ?
C14' C15' C16' 110.1(7) . . ?
N12' C16' C15' 99.3(7) . . ?
N12' C17' C14' 118.7(9) . . ?
N12' C17' N11' 122.0(7) . . ?
C14' C17' N11' 119.3(8) . . ?
O2S Li1 O1S 109.4(4) . . ?
O2S Li1 O3S 126.3(4) . . ?
O1S Li1 O3S 103.7(4) . . ?
O2S Li1 O3S 108.3(4) . 2_388 ?
O1S Li1 O3S 120.5(4) . 2_388 ?
O3S Li1 O3S 88.6(3) . 2_388 ?
O2S Li1 Li1 129.2(5) . 2_388 ?
O1S Li1 Li1 121.4(5) . 2_388 ?
O3S Li1 Li1 44.4(2) . 2_388 ?
O3S Li1 Li1 44.2(2) 2_388 2_388 ?
C1S O1S Li1 136.0(5) . . ?
C4S O2S Li1 138.3(4) . . ?
C7S O3S Li1 123.6(4) . . ?
C7S O3S Li1 136.9(4) . 2_388 ?
Li1 O3S Li1 91.4(3) . 2_388 ?
C1S N1S C2S 120.3(6) . . ?
C1S N1S C3S 121.8(5) . . ?
C2S N1S C3S 117.7(6) . . ?
C4S N2S C5S 122.1(4) . . ?
C4S N2S C6S 120.6(4) . . ?
C5S N2S C6S 117.1(4) . . ?
C7S N3S C9S 122.8(4) . . ?
C7S N3S C8S 120.0(4) . . ?
C9S N3S C8S 116.9(4) . . ?
O1S C1S N1S 124.8(6) . . ?
O2S C4S N2S 125.0(5) . . ?
O3S C7S N3S 125.4(5) . . ?

loop_
_geom_bond_atom_site_label_1
_geom_bond_atom_site_label_2
_geom_bond_distance
_geom_bond_site_symmetry_2
_geom_bond_publ_flag
Cr1 N2 1.984(9) 2 ?
Cr1 N2' 2.058(6) . ?
Cr1 N12' 2.067(10) 2 ?
Cr1 N12 2.085(7) . ?
Cr1 N11' 2.103(6) . ?
Cr1 N11 2.108(12) 2 ?
Cr1 N1 2.124(7) . ?
Cr1 N1' 2.185(7) 2 ?
Cr1 Cl1 2.6055(12) . ?
Cr1 Cr1 2.6875(12) 2 ?
N1 C7 1.335(15) . ?
N1 C1 1.41(2) . ?
N2 C6 1.34(2) . ?
N2 C7 1.393(14) . ?
N2 Cr1 1.984(9) 2 ?
C1 C2 1.147(14) . ?
C2 C3 1.527(13) . ?
C3 C4 1.401(12) . ?
C4 C5 1.345(14) . ?
C4 C7 1.414(13) . ?
C5 C6 1.672(14) . ?
N11 C11 1.35(2) . ?
N11 C17 1.42(2) . ?
N11 Cr1 2.108(12) 2 ?
N12 C17 1.30(2) . ?
N12 C16 1.379(14) . ?
C11 C12 1.209(13) . ?
C12 C13 1.391(13) . ?
C13 C14 1.396(14) . ?
C14 C15 1.42(2) . ?
C14 C17 1.418(12) . ?
C15 C16 1.692(13) . ?
N1' C7' 1.324(13) . ?
N1' C1' 1.371(13) . ?
N1' Cr1 2.185(7) 2 ?
N2' C6' 1.318(13) . ?
N2' C7' 1.355(13) . ?
C1' C2' 1.169(12) . ?
C2' C3' 1.529(11) . ?
C3' C4' 1.363(10) . ?
C4' C5' 1.380(12) . ?
C4' C7' 1.425(11) . ?
C5' C6' 1.623(12) . ?
N11' C11' 1.353(12) . ?
N11' C17' 1.413(14) . ?
N12' C17' 1.305(14) . ?
N12' C16' 1.383(14) . ?
N12' Cr1 2.066(10) 2 ?
C11' C12' 1.226(11) . ?
C12' C13' 1.395(11) . ?
C13' C14' 1.393(12) . ?
C14' C15' 1.385(13) . ?
C14' C17' 1.418(11) . ?
C15' C16' 1.640(12) . ?
Li1 O2S 1.885(8) . ?
Li1 O1S 1.903(9) . ?
Li1 O3S 1.951(8) . ?
Li1 O3S 1.959(8) 2_388 ?
Li1 Li1 2.80(2) 2_388 ?
O1S C1S 1.216(7) . ?
O2S C4S 1.228(6) . ?
O3S C7S 1.239(6) . ?
O3S Li1 1.959(8) 2_388 ?
N1S C1S 1.307(7) . ?
N1S C2S 1.438(8) . ?
N1S C3S 1.441(8) . ?
N2S C4S 1.311(6) . ?
N2S C5S 1.446(6) . ?
N2S C6S 1.456(7) . ?
N3S C7S 1.298(6) . ?
N3S C9S 1.453(6) . ?
N3S C8S 1.457(6) . ?
